data_4063689
loop_
_publ_author_name
'Honz\'i\<cek, Jan'
'Rom\~ao, Carlos C.'
'Calhorda, Maria J.'
'Mukhopadhyay, Abhik'
'Vinkl\'arek, Jarom\'ir'
'Pad\<elkov\'a, Zde\<nka'

_publ_section_title
;
 Reaction of Spiro[2.4]hepta-4,6-diene with Molybdenum(II) Indenyl
 Compounds: Effects of Substitution in the Indenyl Ligand
;
_journal_issue 4
_journal_name_full Organometallics
_journal_page_first 717
_journal_paper_doi 10.1021/om100840r
_journal_volume 30
_journal_year 2011
_chemical_formula_moiety 'C29 H23 Mo O, B F4'
_chemical_formula_sum 'C29 H23 B F4 Mo O'
_chemical_formula_weight 570.22
_chemical_name_systematic
; 
 ? 
;
_space_group_IT_number 14
_symmetry_cell_setting monoclinic
_symmetry_space_group_name_Hall '-P 2ybc'
_symmetry_space_group_name_H-M 'P 1 21/c 1'
_atom_sites_solution_hydrogens geom
_atom_sites_solution_primary direct
_atom_sites_solution_secondary difmap
_audit_creation_method SHELXL-97
_cell_angle_alpha 90
_cell_angle_beta 110.860(10)
_cell_angle_gamma 90
_cell_formula_units_Z 4
_cell_length_a 9.6430(8)
_cell_length_b 11.9781(6)
_cell_length_c 22.1769(17)
_cell_measurement_reflns_used 15392
_cell_measurement_temperature 150(1)
_cell_measurement_theta_max 26.6
_cell_measurement_theta_min 1
_cell_volume 2393.6(3)
_computing_cell_refinement 'COLLECT and DENZO'
_computing_data_collection 'COLLECT (Hooft, 1998) and DENZO (Otwinowski & Minor, 1997)'
_computing_data_reduction 'COLLECT and DENZO'
_computing_molecular_graphics 'PLATON (Spek, 2003)'
_computing_publication_material 'SHELXL-97 (Sheldrick, 1997)'
_computing_structure_refinement 'SHELXL-97 (Sheldrick, 1997)'
_computing_structure_solution 'SIR92 (Altomare et al., 1994)'
_diffrn_ambient_temperature 150(1)
_diffrn_detector_area_resol_mean 9.091
_diffrn_measured_fraction_theta_full 0.994
_diffrn_measured_fraction_theta_max 0.994
_diffrn_measurement_device_type 'Bruker Nonius KappaCCD area detector'
_diffrn_measurement_method '\f and \w scans to fill the Ewald sphere'
_diffrn_radiation_monochromator graphite
_diffrn_radiation_source 'fine-focus sealed tube'
_diffrn_radiation_type MoK\a
_diffrn_radiation_wavelength 0.71073
_diffrn_reflns_av_R_equivalents 0.0714
_diffrn_reflns_av_sigmaI/netI 0.0597
_diffrn_reflns_limit_h_max 12
_diffrn_reflns_limit_h_min -11
_diffrn_reflns_limit_k_max 15
_diffrn_reflns_limit_k_min -14
_diffrn_reflns_limit_l_max 27
_diffrn_reflns_limit_l_min -28
_diffrn_reflns_number 15334
_diffrn_reflns_theta_full 26.60
_diffrn_reflns_theta_max 26.60
_diffrn_reflns_theta_min 1.96
_diffrn_standards_number 0
_exptl_absorpt_coefficient_mu 0.600
_exptl_absorpt_correction_T_max 0.863
_exptl_absorpt_correction_T_min 0.767
_exptl_absorpt_correction_type integration
_exptl_absorpt_process_details
;
Gaussian integration (Coppens, 1970)
;
_exptl_crystal_colour 'dark red'
_exptl_crystal_density_diffrn 1.582
_exptl_crystal_density_method 'not measured'
_exptl_crystal_description block
_exptl_crystal_F_000 1152
_exptl_crystal_size_max 0.59
_exptl_crystal_size_mid 0.52
_exptl_crystal_size_min 0.30
_refine_diff_density_max 1.037
_refine_diff_density_min -0.922
_refine_diff_density_rms 0.109
_refine_ls_extinction_method none
_refine_ls_goodness_of_fit_ref 1.064
_refine_ls_hydrogen_treatment constr
_refine_ls_matrix_type full
_refine_ls_number_parameters 325
_refine_ls_number_reflns 4981
_refine_ls_number_restraints 0
_refine_ls_restrained_S_all 1.064
_refine_ls_R_factor_all 0.0968
_refine_ls_R_factor_gt 0.0565
_refine_ls_shift/su_max 0.000
_refine_ls_shift/su_mean 0.000
_refine_ls_structure_factor_coef Fsqd
_refine_ls_weighting_details 'calc w=1/[\s^2^(Fo^2^)+(0.0390P)^2^+9.6409P] where P=(Fo^2^+2Fc^2^)/3'
_refine_ls_weighting_scheme calc
_refine_ls_wR_factor_gt 0.1210
_refine_ls_wR_factor_ref 0.1479
_reflns_number_gt 3474
_reflns_number_total 4981
_reflns_threshold_expression >2sigma(I)
_cod_data_source_file om100840r_si_001.cif
_cod_data_source_block 19
_cod_original_sg_symbol_H-M 'P 21/c'
_cod_database_code 4063689

loop_
_symmetry_equiv_pos_as_xyz
'x, y, z'
'-x, y+1/2, -z+1/2'
'-x, -y, -z'
'x, -y-1/2, z-1/2'

loop_
_atom_site_label
_atom_site_type_symbol
_atom_site_fract_x
_atom_site_fract_y
_atom_site_fract_z
_atom_site_U_iso_or_equiv
_atom_site_adp_type
_atom_site_occupancy
_atom_site_symmetry_multiplicity
_atom_site_calc_flag
_atom_site_refinement_flags
Mo1 Mo 0.13907(5) 0.42842(4) 0.18650(2) 0.03561(15) Uani 1 1 d .
C17 C 0.2393(6) 0.6919(5) 0.1501(3) 0.0423(13) Uani 1 1 d .
C10 C -0.0520(6) 0.5436(4) 0.1967(2) 0.0375(12) Uani 1 1 d .
C18 C 0.3223(6) 0.7788(5) 0.1852(3) 0.0508(15) Uani 1 1 d .
H18 H 0.3293 0.7896 0.2277 0.061 Uiso 1 1 d R
C3 C 0.1950(6) 0.5908(4) 0.2451(2) 0.0389(12) Uani 1 1 d .
H3 H 0.2889 0.6019 0.2760 0.047 Uiso 1 1 d R
C2 C 0.0743(6) 0.5405(4) 0.2568(2) 0.0379(12) Uani 1 1 d .
C4 C 0.1509(6) 0.6224(4) 0.1780(2) 0.0377(12) Uani 1 1 d .
C11 C 0.0830(6) 0.5038(4) 0.3220(2) 0.0408(13) Uani 1 1 d .
C9 C -0.2026(6) 0.5083(5) 0.1773(3) 0.0477(14) Uani 1 1 d .
H9 H -0.2347 0.4678 0.2056 0.057 Uiso 1 1 d R
C6 C -0.1096(6) 0.6265(5) 0.0881(3) 0.0477(14) Uani 1 1 d .
H6 H -0.0807 0.6647 0.0580 0.057 Uiso 1 1 d R
C27 C 0.2390(8) 0.2534(5) 0.1912(3) 0.0538(16) Uani 1 1 d .
H27 H 0.3271 0.2407 0.1841 0.065 Uiso 1 1 d R
C7 C -0.2532(7) 0.5956(6) 0.0735(3) 0.0611(18) Uani 1 1 d .
H7 H -0.3238 0.6161 0.0341 0.073 Uiso 1 1 d R
C12 C -0.0421(8) 0.4926(5) 0.3385(3) 0.0533(15) Uani 1 1 d .
H12 H -0.1356 0.5051 0.3076 0.064 Uiso 1 1 d R
C25 C 0.0768(8) 0.2880(5) 0.2422(3) 0.0579(17) Uani 1 1 d .
H25 H 0.0370 0.3019 0.2740 0.069 Uiso 1 1 d R
C22 C 0.2339(7) 0.6767(6) 0.0871(3) 0.0598(18) Uani 1 1 d .
H22 H 0.1764 0.6194 0.0623 0.072 Uiso 1 1 d R
C8 C -0.2982(7) 0.5333(6) 0.1179(3) 0.0585(17) Uani 1 1 d .
H8 H -0.3960 0.5090 0.1055 0.070 Uiso 1 1 d R
C23 C 0.0954(7) 0.2508(5) 0.1439(3) 0.0528(15) Uani 1 1 d .
C14 C 0.1072(10) 0.4442(6) 0.4466(3) 0.073(2) Uani 1 1 d .
H14 H 0.1154 0.4242 0.4883 0.087 Uiso 1 1 d R
C16 C 0.2195(8) 0.4848(6) 0.3691(3) 0.0583(17) Uani 1 1 d .
H16 H 0.3049 0.4908 0.3590 0.070 Uiso 1 1 d R
C19 C 0.3964(7) 0.8499(7) 0.1573(4) 0.071(2) Uani 1 1 d .
H19 H 0.4505 0.9096 0.1811 0.086 Uiso 1 1 d R
C20 C 0.3923(8) 0.8335(7) 0.0959(4) 0.075(2) Uani 1 1 d .
H20 H 0.4416 0.8817 0.0775 0.090 Uiso 1 1 d R
C29 C 0.0614(8) 0.3992(5) 0.0771(3) 0.0636(19) Uani 1 1 d .
H29A H -0.0368 0.4297 0.0550 0.076 Uiso 1 1 d R
H29B H 0.1303 0.4311 0.0589 0.076 Uiso 1 1 d R
C15 C 0.2314(10) 0.4549(7) 0.4309(3) 0.075(2) Uani 1 1 d .
H15 H 0.3245 0.4432 0.4623 0.090 Uiso 1 1 d R
C21 C 0.3115(8) 0.7452(7) 0.0602(3) 0.070(2) Uani 1 1 d .
H21 H 0.3110 0.7310 0.0189 0.084 Uiso 1 1 d R
C28 C 0.0626(9) 0.2722(6) 0.0740(3) 0.070(2) Uani 1 1 d .
H28A H -0.0334 0.2427 0.0474 0.084 Uiso 1 1 d R
H28B H 0.1390 0.2435 0.0592 0.084 Uiso 1 1 d R
C13 C -0.0279(10) 0.4622(6) 0.4009(3) 0.071(2) Uani 1 1 d .
H13 H -0.1128 0.4547 0.4113 0.085 Uiso 1 1 d R
C26 C 0.2275(8) 0.2769(5) 0.2522(3) 0.0536(15) Uani 1 1 d .
H26 H 0.3059 0.2845 0.2913 0.064 Uiso 1 1 d R
O1 O 0.4615(5) 0.4762(5) 0.1918(3) 0.0759(14) Uani 1 1 d .
C5 C -0.0049(6) 0.5987(4) 0.1495(2) 0.0370(12) Uani 1 1 d .
C1 C 0.3441(7) 0.4565(5) 0.1874(3) 0.0500(15) Uani 1 1 d .
F1 F 0.4041(6) 0.3064(5) 0.0769(3) 0.124(2) Uani 1 1 d .
C24 C -0.0056(7) 0.2736(5) 0.1757(3) 0.0560(17) Uani 1 1 d .
H24 H -0.1083 0.2781 0.1563 0.067 Uiso 1 1 d R
F2 F 0.4657(8) 0.1388(6) 0.1223(5) 0.193(4) Uani 1 1 d .
B1 B 0.5095(9) 0.2248(8) 0.0967(4) 0.063(2) Uani 1 1 d .
F3 F 0.6163(9) 0.2605(6) 0.1461(4) 0.214(5) Uani 1 1 d .
F4 F 0.5563(14) 0.1972(11) 0.0547(5) 0.292(7) Uani 1 1 d .

loop_
_atom_site_aniso_label
_atom_site_aniso_U_11
_atom_site_aniso_U_22
_atom_site_aniso_U_33
_atom_site_aniso_U_23
_atom_site_aniso_U_13
_atom_site_aniso_U_12
Mo1 0.0411(3) 0.0324(2) 0.0349(2) -0.0007(2) 0.01542(19) -0.0016(2)
C17 0.044(3) 0.041(3) 0.040(3) 0.009(2) 0.014(2) -0.004(3)
C10 0.048(3) 0.031(3) 0.039(3) 0.001(2) 0.022(2) 0.004(2)
C18 0.052(3) 0.054(4) 0.043(3) 0.009(3) 0.013(3) -0.013(3)
C3 0.043(3) 0.039(3) 0.034(3) -0.003(2) 0.012(2) -0.004(2)
C2 0.049(3) 0.034(3) 0.036(3) 0.001(2) 0.021(2) -0.002(2)
C4 0.049(3) 0.031(3) 0.036(3) -0.003(2) 0.018(2) -0.005(2)
C11 0.060(4) 0.032(3) 0.037(3) -0.001(2) 0.026(3) -0.001(3)
C9 0.046(3) 0.047(3) 0.056(3) 0.008(3) 0.025(3) -0.002(3)
C6 0.051(3) 0.047(3) 0.042(3) 0.009(3) 0.012(3) 0.005(3)
C27 0.067(4) 0.032(3) 0.065(4) 0.002(3) 0.026(3) 0.011(3)
C7 0.052(4) 0.073(5) 0.048(3) 0.015(3) 0.005(3) 0.007(3)
C12 0.071(4) 0.049(4) 0.047(3) -0.001(3) 0.029(3) -0.009(3)
C25 0.080(5) 0.032(3) 0.077(5) 0.002(3) 0.046(4) -0.007(3)
C22 0.068(4) 0.072(4) 0.042(3) 0.002(3) 0.024(3) -0.023(4)
C8 0.043(3) 0.069(4) 0.062(4) 0.008(3) 0.017(3) -0.002(3)
C23 0.066(4) 0.030(3) 0.063(4) -0.009(3) 0.024(3) 0.001(3)
C14 0.126(7) 0.059(4) 0.042(4) 0.003(3) 0.041(4) -0.013(5)
C16 0.074(4) 0.066(4) 0.040(3) 0.003(3) 0.026(3) 0.004(4)
C19 0.056(4) 0.076(5) 0.072(5) 0.010(4) 0.010(4) -0.028(4)
C20 0.054(4) 0.097(6) 0.074(5) 0.033(4) 0.024(4) -0.022(4)
C29 0.088(5) 0.055(4) 0.038(3) -0.015(3) 0.010(3) 0.009(4)
C15 0.098(6) 0.085(6) 0.041(3) 0.010(3) 0.022(4) 0.007(5)
C21 0.066(4) 0.100(6) 0.047(4) 0.016(4) 0.025(3) -0.015(4)
C28 0.086(5) 0.061(4) 0.054(4) -0.019(3) 0.013(4) 0.003(4)
C13 0.109(6) 0.067(5) 0.058(4) -0.013(4) 0.056(5) -0.028(4)
C26 0.070(4) 0.035(3) 0.054(4) 0.007(3) 0.020(3) 0.000(3)
O1 0.050(3) 0.088(4) 0.100(4) 0.011(3) 0.039(3) -0.001(3)
C5 0.047(3) 0.030(3) 0.036(3) 0.003(2) 0.016(2) 0.003(2)
C1 0.050(4) 0.051(4) 0.052(3) 0.008(3) 0.023(3) 0.002(3)
F1 0.099(4) 0.159(5) 0.104(4) 0.047(4) 0.024(3) 0.063(4)
C24 0.046(3) 0.029(3) 0.089(5) -0.005(3) 0.019(3) -0.011(3)
F2 0.140(6) 0.118(5) 0.365(12) 0.073(7) 0.144(7) 0.019(5)
B1 0.052(4) 0.095(7) 0.042(4) 0.012(4) 0.016(3) 0.015(5)
F3 0.186(7) 0.106(5) 0.214(8) 0.008(5) -0.096(6) 0.013(5)
F4 0.411(15) 0.376(15) 0.190(8) 0.121(9) 0.230(10) 0.251(13)

loop_
_atom_type_symbol
_atom_type_description
_atom_type_scat_dispersion_real
_atom_type_scat_dispersion_imag
_atom_type_scat_source
C C 0.0033 0.0016 'International Tables Vol C Tables 4.2.6.8 and 6.1.1.4'
H H 0.0000 0.0000 'International Tables Vol C Tables 4.2.6.8 and 6.1.1.4'
O O 0.0106 0.0060 'International Tables Vol C Tables 4.2.6.8 and 6.1.1.4'
B B 0.0013 0.0007 'International Tables Vol C Tables 4.2.6.8 and 6.1.1.4'
F F 0.0171 0.0103 'International Tables Vol C Tables 4.2.6.8 and 6.1.1.4'
Mo Mo -1.6832 0.6857 'International Tables Vol C Tables 4.2.6.8 and 6.1.1.4'

loop_
_exptl_crystal_face_index_h
_exptl_crystal_face_index_k
_exptl_crystal_face_index_l
_exptl_crystal_face_perp_dist
0 -1 0 0.106
0 1 0 0.150
-1 0 0 0.258
0 0 1 0.272
0 0 -1 0.178
1 0 -1 0.098

loop_
_geom_angle_atom_site_label_1
_geom_angle_atom_site_label_2
_geom_angle_atom_site_label_3
_geom_angle
C1 Mo1 C24 134.7(2)
C1 Mo1 C25 124.5(2)
C24 Mo1 C25 36.1(2)
C1 Mo1 C26 89.1(2)
C24 Mo1 C26 59.9(2)
C25 Mo1 C26 35.5(2)
C1 Mo1 C27 75.8(2)
C24 Mo1 C27 59.6(2)
C25 Mo1 C27 59.4(2)
C26 Mo1 C27 36.2(2)
C1 Mo1 C3 79.6(2)
C24 Mo1 C3 139.5(2)
C25 Mo1 C3 111.8(2)
C26 Mo1 C3 110.6(2)
C27 Mo1 C3 137.6(2)
C1 Mo1 C29 89.2(3)
C24 Mo1 C29 78.9(3)
C25 Mo1 C29 114.1(3)
C26 Mo1 C29 117.3(2)
C27 Mo1 C29 83.2(2)
C3 Mo1 C29 130.5(2)
C1 Mo1 C2 113.6(2)
C24 Mo1 C2 104.0(2)
C25 Mo1 C2 82.9(2)
C26 Mo1 C2 99.2(2)
C27 Mo1 C2 135.4(2)
C3 Mo1 C2 35.82(18)
C29 Mo1 C2 137.6(2)
C1 Mo1 C23 101.2(2)
C24 Mo1 C23 36.0(2)
C25 Mo1 C23 59.9(2)
C26 Mo1 C23 60.2(2)
C27 Mo1 C23 35.7(2)
C3 Mo1 C23 170.6(2)
C29 Mo1 C23 58.8(2)
C2 Mo1 C23 139.6(2)
C1 Mo1 C4 75.9(2)
C24 Mo1 C4 147.7(2)
C25 Mo1 C4 143.5(2)
C26 Mo1 C4 145.1(2)
C27 Mo1 C4 151.7(2)
C3 Mo1 C4 36.33(17)
C29 Mo1 C4 94.2(2)
C2 Mo1 C4 60.53(17)
C23 Mo1 C4 153.1(2)
C1 Mo1 C10 134.4(2)
C24 Mo1 C10 90.9(2)
C25 Mo1 C10 90.8(2)
C26 Mo1 C10 121.6(2)
C27 Mo1 C10 148.6(2)
C3 Mo1 C10 59.19(19)
C29 Mo1 C10 102.5(2)
C2 Mo1 C10 36.04(18)
C23 Mo1 C10 122.7(2)
C4 Mo1 C10 59.48(18)
C1 Mo1 C5 107.8(2)
C24 Mo1 C5 113.0(2)
C25 Mo1 C5 124.6(2)
C26 Mo1 C5 156.0(2)
C27 Mo1 C5 163.5(2)
C3 Mo1 C5 58.15(18)
C29 Mo1 C5 80.8(2)
C2 Mo1 C5 58.74(17)
C23 Mo1 C5 129.4(2)
C4 Mo1 C5 34.90(18)
C10 Mo1 C5 34.77(17)
C18 C17 C22 118.3(5)
C18 C17 C4 119.8(5)
C22 C17 C4 121.8(5)
C9 C10 C5 117.9(5)
C9 C10 C2 134.7(5)
C5 C10 C2 107.4(5)
C9 C10 Mo1 122.7(4)
C5 C10 Mo1 75.0(3)
C2 C10 Mo1 69.3(3)
C17 C18 C19 120.1(6)
C17 C18 H18 119.8
C19 C18 H18 120.1
C2 C3 C4 109.8(5)
C2 C3 Mo1 72.5(3)
C4 C3 Mo1 73.4(3)
C2 C3 H3 125.1
C4 C3 H3 125.0
Mo1 C3 H3 120.6
C3 C2 C10 107.4(4)
C3 C2 C11 122.6(5)
C10 C2 C11 129.8(5)
C3 C2 Mo1 71.7(3)
C10 C2 Mo1 74.6(3)
C11 C2 Mo1 123.4(4)
C5 C4 C3 106.3(4)
C5 C4 C17 126.7(5)
C3 C4 C17 125.2(5)
C5 C4 Mo1 76.4(3)
C3 C4 Mo1 70.3(3)
C17 C4 Mo1 130.3(4)
C16 C11 C12 118.0(5)
C16 C11 C2 119.7(5)
C12 C11 C2 122.2(5)
C8 C9 C10 120.0(5)
C8 C9 H9 120.0
C10 C9 H9 120.0
C7 C6 C5 118.8(5)
C7 C6 H6 120.3
C5 C6 H6 120.8
C23 C27 C26 108.9(6)
C23 C27 Mo1 72.6(3)
C26 C27 Mo1 71.9(3)
C23 C27 H27 125.8
C26 C27 H27 125.3
Mo1 C27 H27 122.4
C6 C7 C8 121.1(6)
C6 C7 H7 119.7
C8 C7 H7 119.2
C11 C12 C13 120.2(7)
C11 C12 H12 119.8
C13 C12 H12 120.1
C26 C25 C24 108.7(6)
C26 C25 Mo1 72.4(3)
C24 C25 Mo1 71.7(3)
C26 C25 H25 125.7
C24 C25 H25 125.6
Mo1 C25 H25 122.4
C21 C22 C17 121.6(6)
C21 C22 H22 118.9
C17 C22 H22 119.5
C9 C8 C7 121.5(6)
C9 C8 H8 119.3
C7 C8 H8 119.2
C27 C23 C24 107.0(6)
C27 C23 C28 124.1(6)
C24 C23 C28 123.7(6)
C27 C23 Mo1 71.7(3)
C24 C23 Mo1 71.1(3)
C28 C23 Mo1 102.0(4)
C13 C14 C15 119.4(6)
C13 C14 H14 120.2
C15 C14 H14 120.3
C11 C16 C15 121.0(7)
C11 C16 H16 119.6
C15 C16 H16 119.5
C20 C19 C18 121.3(7)
C20 C19 H19 119.2
C18 C19 H19 119.5
C19 C20 C21 119.5(6)
C19 C20 H20 120.9
C21 C20 H20 119.6
C28 C29 Mo1 101.2(4)
C28 C29 H29A 112.1
Mo1 C29 H29A 111.7
C28 C29 H29B 111.0
Mo1 C29 H29B 111.4
H29A C29 H29B 109.3
C14 C15 C16 120.5(7)
C14 C15 H15 119.7
C16 C15 H15 119.8
C22 C21 C20 119.2(6)
C22 C21 H21 120.2
C20 C21 H21 120.5
C23 C28 C29 97.4(5)
C23 C28 H28A 112.0
C29 C28 H28A 111.7
C23 C28 H28B 112.6
C29 C28 H28B 112.8
H28A C28 H28B 109.9
C14 C13 C12 121.0(7)
C14 C13 H13 119.9
C12 C13 H13 119.2
C25 C26 C27 107.2(6)
C25 C26 Mo1 72.1(4)
C27 C26 Mo1 71.9(3)
C25 C26 H26 126.4
C27 C26 H26 126.3
Mo1 C26 H26 120.7
C6 C5 C4 130.7(5)
C6 C5 C10 120.4(5)
C4 C5 C10 108.8(4)
C6 C5 Mo1 130.2(4)
C4 C5 Mo1 68.7(3)
C10 C5 Mo1 70.2(3)
O1 C1 Mo1 175.2(6)
C25 C24 C23 108.2(6)
C25 C24 Mo1 72.3(3)
C23 C24 Mo1 72.9(3)
C25 C24 H24 125.9
C23 C24 H24 126.0
Mo1 C24 H24 120.8
F4 B1 F3 110.0(10)
F4 B1 F2 112.4(11)
F3 B1 F2 100.1(8)
F4 B1 F1 112.7(8)
F3 B1 F1 108.4(8)
F2 B1 F1 112.5(7)

loop_
_geom_bond_atom_site_label_1
_geom_bond_atom_site_label_2
_geom_bond_distance
Mo1 C1 1.999(6)
Mo1 C24 2.282(6)
Mo1 C25 2.290(6)
Mo1 C26 2.293(6)
Mo1 C27 2.294(6)
Mo1 C3 2.295(5)
Mo1 C29 2.297(6)
Mo1 C2 2.305(5)
Mo1 C23 2.306(6)
Mo1 C4 2.337(5)
Mo1 C10 2.377(5)
Mo1 C5 2.439(5)
C17 C18 1.373(8)
C17 C22 1.391(8)
C17 C4 1.476(7)
C10 C9 1.423(7)
C10 C5 1.440(7)
C10 C2 1.450(7)
C18 C19 1.390(9)
C18 H18 0.9301
C3 C2 1.415(7)
C3 C4 1.444(7)
C3 H3 0.9299
C2 C11 1.486(7)
C4 C5 1.436(7)
C11 C16 1.378(8)
C11 C12 1.386(8)
C9 C8 1.345(8)
C9 H9 0.9301
C6 C7 1.356(8)
C6 C5 1.417(7)
C6 H6 0.9300
C27 C23 1.409(9)
C27 C26 1.425(9)
C27 H27 0.9301
C7 C8 1.420(9)
C7 H7 0.9301
C12 C13 1.390(8)
C12 H12 0.9300
C25 C26 1.396(9)
C25 C24 1.415(9)
C25 H25 0.9300
C22 C21 1.380(9)
C22 H22 0.9300
C8 H8 0.9300
C23 C24 1.418(9)
C23 C28 1.488(9)
C14 C13 1.353(11)
C14 C15 1.366(11)
C14 H14 0.9299
C16 C15 1.382(8)
C16 H16 0.9300
C19 C20 1.362(10)
C19 H19 0.9300
C20 C21 1.384(10)
C20 H20 0.9300
C29 C28 1.523(9)
C29 H29A 0.9700
C29 H29B 0.9700
C15 H15 0.9300
C21 H21 0.9298
C28 H28A 0.9701
C28 H28B 0.9700
C13 H13 0.9300
C26 H26 0.9300
O1 C1 1.126(7)
F1 B1 1.365(9)
C24 H24 0.9299
F2 B1 1.317(11)
B1 F4 1.216(10)
B1 F3 1.281(10)
